data_1572952
loop_
_publ_author_name
'Stapf, Manuel'
'Miyyapuram, Venugopal Rao'
'Seichter, Wilhelm'
'Mazik, Monika'

_publ_section_title
;
 Crystal structure of
 N,N&#x2032;,N&#x2032;&#x2032;-tricyclopropylbenzene-1,3,5-tricarboxamide
;
_journal_coeditor_code EX2087
_journal_issue 11
_journal_name_full 'Acta Crystallographica Section E Crystallographic Communications'
_journal_page_first 1194
_journal_page_last 1197
_journal_paper_doi 10.1107/S2056989024009800
_journal_volume 80
_journal_year 2024
_chemical_formula_iupac 'C18 H21 N3 O3'
_chemical_formula_moiety 'C18 H21 N3 O3'
_chemical_formula_sum 'C18 H21 N3 O3'
_chemical_formula_weight 327.38
_chemical_name_systematic
;
<i>N</i>,<i>N</i>',<i>N</i>''-Tricyclopropylbenzene-1,3,5-tricarboxamide
;
_space_group_crystal_system monoclinic
_space_group_IT_number 14
_space_group_name_Hall '-P 2ybc'
_space_group_name_H-M_alt 'P 1 21/c 1'
_atom_sites_solution_hydrogens mixed
_atom_sites_solution_primary difmap
_audit_creation_method SHELXL-2014/7
_cell_angle_alpha 90
_cell_angle_beta 95.512(2)
_cell_angle_gamma 90
_cell_formula_units_Z 4
_cell_length_a 4.9435(2)
_cell_length_b 14.2798(5)
_cell_length_c 23.1247(9)
_cell_measurement_reflns_used 4588
_cell_measurement_temperature 100(2)
_cell_measurement_theta_max 28.52
_cell_measurement_theta_min 2.85
_cell_volume 1624.88(11)
_computing_cell_refinement
;
SAINT (Bruker, 2014)
;
_computing_data_collection
;
APEX2 (Bruker, 2014)
;
_computing_data_reduction
;
SAINT (Bruker, 2014)
;
_computing_molecular_graphics
;
ORTEP-3 (Farrugia, 2012)
;
_computing_publication_material
;
SHELXTL (Sheldrick, 2008)
;
_computing_structure_refinement
;
<i>SHELXL2014/7</i> (Sheldrick, 2015)
;
_computing_structure_solution
;
SHELXS97 (Sheldrick, 2008)
;
_diffrn_ambient_temperature 100(2)
_diffrn_measured_fraction_theta_full 0.999
_diffrn_measured_fraction_theta_max 0.999
_diffrn_measurement_device_type 'Bruker CCD area detector'
_diffrn_measurement_method 'phi and omega scans'
_diffrn_radiation_type MoK\a
_diffrn_radiation_wavelength 0.71073
_diffrn_reflns_av_R_equivalents 0.0277
_diffrn_reflns_av_unetI/netI 0.0276
_diffrn_reflns_limit_h_max 6
_diffrn_reflns_limit_h_min -6
_diffrn_reflns_limit_k_max 18
_diffrn_reflns_limit_k_min -18
_diffrn_reflns_limit_l_max 30
_diffrn_reflns_limit_l_min -30
_diffrn_reflns_number 15717
_diffrn_reflns_theta_full 25.242
_diffrn_reflns_theta_max 27.591
_diffrn_reflns_theta_min 1.678
_exptl_absorpt_coefficient_mu 0.093
_exptl_absorpt_correction_T_max 0.9926
_exptl_absorpt_correction_T_min 0.9577
_exptl_absorpt_correction_type multi-scan
_exptl_absorpt_process_details
;
(SADABS; Krause <i>et al.</i>,  2015)
;
_exptl_crystal_colour colourless
_exptl_crystal_density_diffrn 1.338
_exptl_crystal_description needle
_exptl_crystal_F_000 696
_exptl_crystal_size_max 0.470
_exptl_crystal_size_mid 0.110
_exptl_crystal_size_min 0.080
_refine_diff_density_max 0.364
_refine_diff_density_min -0.219
_refine_ls_extinction_method none
_refine_ls_goodness_of_fit_ref 1.019
_refine_ls_hydrogen_treatment mixed
_refine_ls_matrix_type full
_refine_ls_number_parameters 257
_refine_ls_number_reflns 3779
_refine_ls_number_restraints 63
_refine_ls_restrained_S_all 1.042
_refine_ls_R_factor_all 0.0539
_refine_ls_R_factor_gt 0.0395
_refine_ls_shift/su_max 0.000
_refine_ls_shift/su_mean 0.000
_refine_ls_structure_factor_coef Fsqd
_refine_ls_weighting_details 'w=1/[\s^2^(Fo^2^)+(0.0430P)^2^+0.8263P] where P=(Fo^2^+2Fc^2^)/3'
_refine_ls_weighting_scheme calc
_refine_ls_wR_factor_gt 0.0925
_refine_ls_wR_factor_ref 0.1011
_reflns_number_gt 3059
_reflns_number_total 3779
_reflns_threshold_expression 'I > 2\s(I)'
_cod_data_source_file ex2087.cif
_cod_data_source_block I
_cod_depositor_comments 'Adding full bibliography for 1572952.cif.'
_cod_original_cell_volume 1624.87(11)
_cod_original_sg_symbol_H-M 'P 21/c'
_cod_database_code 1572952
_shelx_space_group_comment
;
The symmetry employed for this shelxl refinement is uniquely defined
by the following loop, which should always be used as a source of
symmetry information in preference to the above space-group names.
They are only intended as comments.
;
_shelx_estimated_absorpt_t_min 0.958
_shelx_estimated_absorpt_t_max 0.993

loop_
_space_group_symop_operation_xyz
'x, y, z'
'-x, y+1/2, -z+1/2'
'-x, -y, -z'
'x, -y-1/2, z-1/2'

loop_
_atom_site_type_symbol
_atom_site_label
_atom_site_fract_x
_atom_site_fract_y
_atom_site_fract_z
_atom_site_U_iso_or_equiv
_atom_site_adp_type
_atom_site_calc_flag
_atom_site_occupancy
_atom_site_disorder_assembly
_atom_site_disorder_group
O O1 -0.31098(19) 0.74373(6) 0.39186(4) 0.0168(2) Uani d 1 . .
O O2 -0.36865(18) 0.74689(7) 0.12301(4) 0.0208(2) Uani d 1 . .
O O3 0.4118(2) 0.48708(7) 0.26455(4) 0.0226(2) Uani d 1 . .
N N1 -0.4171(2) 0.86911(8) 0.33459(5) 0.0159(2) Uani d 1 . .
H H1A -0.396(3) 0.9006(11) 0.3017(5) 0.027(4) Uiso d 1 . .
N N2 0.0624(2) 0.72544(8) 0.10159(5) 0.0156(2) Uani d 1 . .
H H2A 0.238(2) 0.7278(12) 0.1146(7) 0.024(4) Uiso d 1 . .
N N3 0.5354(2) 0.55827(8) 0.35031(5) 0.0198(3) Uani d 1 . .
H H3A 0.550(3) 0.6129(8) 0.3690(7) 0.029(5) Uiso d 1 . .
C C1 -0.1216(3) 0.74915(9) 0.30131(6) 0.0138(3) Uani d 1 . .
C C2 -0.1799(3) 0.76665(9) 0.24228(6) 0.0144(3) Uani d 1 . .
H H2 -0.3183 0.8101 0.2294 0.017 Uiso calc 1 . .
C C3 -0.0353(3) 0.72041(9) 0.20210(5) 0.0138(3) Uani d 1 . .
C C4 0.1643(3) 0.65575(9) 0.22084(6) 0.0145(3) Uani d 1 . .
H H4 0.2630 0.6246 0.1933 0.017 Uiso calc 1 . .
C C5 0.2204(3) 0.63643(9) 0.27977(6) 0.0140(3) Uani d 1 . .
C C6 0.0787(3) 0.68403(9) 0.31969(6) 0.0142(3) Uani d 1 . .
H H6 0.1187 0.6721 0.3600 0.017 Uiso calc 1 . .
C C7 -0.2892(3) 0.78815(9) 0.34647(6) 0.0141(3) Uani d 1 . .
C C8 -0.6025(3) 0.90605(9) 0.37302(6) 0.0172(3) Uani d 1 . .
H H8 -0.6957 0.8585 0.3959 0.021 Uiso calc 1 . .
C C9 -0.5473(3) 0.99839(11) 0.40248(7) 0.0257(3) Uani d 1 . .
H H9A -0.6011 1.0060 0.4424 0.031 Uiso calc 1 . .
H H9B -0.3803 1.0324 0.3946 0.031 Uiso calc 1 . .
C C10 -0.7684(3) 0.98916(11) 0.35391(7) 0.0242(3) Uani d 1 . .
H H10A -0.9587 0.9913 0.3638 0.029 Uiso calc 1 . .
H H10B -0.7380 1.0177 0.3161 0.029 Uiso calc 1 . .
C C11 -0.1271(3) 0.73253(9) 0.13884(6) 0.0145(3) Uani d 1 . .
C C12 -0.0096(3) 0.73106(10) 0.03993(5) 0.0157(3) Uani d 1 . .
H H12 -0.1448 0.7804 0.0266 0.019 Uiso calc 1 . .
C C13 0.2084(3) 0.71258(10) 0.00118(6) 0.0198(3) Uani d 1 . .
H H13A 0.3907 0.6955 0.0196 0.024 Uiso calc 1 . .
H H13B 0.2087 0.7505 -0.0346 0.024 Uiso calc 1 . .
C C14 -0.0184(3) 0.64273(10) 0.00452(6) 0.0194(3) Uani d 1 . .
H H14A -0.1573 0.6381 -0.0292 0.023 Uiso calc 1 . .
H H14B 0.0248 0.5830 0.0251 0.023 Uiso calc 1 . .
C C15 0.4014(3) 0.55474(9) 0.29743(6) 0.0157(3) Uani d 1 . .
C C16 0.7030(9) 0.4825(4) 0.37374(17) 0.0243(9) Uani d 0.700(7) A 1
H H16 0.7408 0.4319 0.3457 0.029 Uiso calc 0.700(7) A 1
C C17 0.6653(7) 0.4516(3) 0.43355(16) 0.0279(7) Uani d 0.700(7) A 1
H H17A 0.5344 0.4867 0.4551 0.034 Uiso calc 0.700(7) A 1
H H17B 0.6748 0.3836 0.4418 0.034 Uiso calc 0.700(7) A 1
C C18 0.9190(7) 0.4996(3) 0.42163(18) 0.0384(8) Uani d 0.700(7) A 1
H H18A 1.0868 0.4616 0.4225 0.046 Uiso calc 0.700(7) A 1
H H18B 0.9464 0.5647 0.4357 0.046 Uiso calc 0.700(7) A 1
C C16A 0.6466(18) 0.4719(12) 0.3775(4) 0.0234(15) Uani d 0.300(7) A 2
H H16A 0.5688 0.4117 0.3613 0.028 Uiso calc 0.300(7) A 2
C C17A 0.7441(19) 0.4723(7) 0.4401(3) 0.0296(14) Uani d 0.300(7) A 2
H H17C 0.7222 0.5308 0.4621 0.036 Uiso calc 0.300(7) A 2
H H17D 0.7239 0.4139 0.4623 0.036 Uiso calc 0.300(7) A 2
C C18A 0.9421(12) 0.4725(5) 0.3963(4) 0.0313(13) Uani d 0.300(7) A 2
H H18C 1.0456 0.4142 0.3911 0.038 Uiso calc 0.300(7) A 2
H H18D 1.0438 0.5311 0.3910 0.038 Uiso calc 0.300(7) A 2

loop_
_atom_site_aniso_label
_atom_site_aniso_U_11
_atom_site_aniso_U_22
_atom_site_aniso_U_33
_atom_site_aniso_U_12
_atom_site_aniso_U_13
_atom_site_aniso_U_23
O1 0.0226(5) 0.0171(5) 0.0109(4) 0.0015(4) 0.0031(4) 0.0008(4)
O2 0.0123(5) 0.0349(6) 0.0150(5) 0.0026(4) 0.0010(4) 0.0009(4)
O3 0.0308(6) 0.0183(5) 0.0184(5) 0.0057(4) 0.0001(4) -0.0049(4)
N1 0.0197(6) 0.0160(5) 0.0129(5) 0.0025(4) 0.0056(4) 0.0011(4)
N2 0.0113(5) 0.0254(6) 0.0102(5) 0.0005(4) 0.0008(4) 0.0002(4)
N3 0.0256(6) 0.0165(6) 0.0161(6) 0.0064(5) -0.0035(5) -0.0024(5)
C1 0.0147(6) 0.0131(6) 0.0138(6) -0.0020(5) 0.0027(5) -0.0017(5)
C2 0.0137(6) 0.0150(6) 0.0144(6) 0.0000(5) 0.0006(5) 0.0006(5)
C3 0.0132(6) 0.0168(6) 0.0114(6) -0.0028(5) 0.0011(5) -0.0005(5)
C4 0.0132(6) 0.0170(6) 0.0133(6) -0.0008(5) 0.0023(5) -0.0026(5)
C5 0.0139(6) 0.0138(6) 0.0139(6) -0.0008(5) -0.0001(5) -0.0006(5)
C6 0.0165(6) 0.0152(6) 0.0107(6) -0.0017(5) 0.0001(5) -0.0002(5)
C7 0.0151(6) 0.0152(6) 0.0119(6) -0.0013(5) 0.0004(5) -0.0021(5)
C8 0.0181(6) 0.0176(7) 0.0168(7) 0.0019(5) 0.0070(5) 0.0003(5)
C9 0.0220(7) 0.0275(8) 0.0287(8) 0.0001(6) 0.0075(6) -0.0113(6)
C10 0.0227(7) 0.0253(7) 0.0255(8) 0.0083(6) 0.0068(6) 0.0026(6)
C11 0.0148(6) 0.0166(6) 0.0120(6) -0.0005(5) 0.0013(5) -0.0002(5)
C12 0.0157(6) 0.0212(7) 0.0103(6) 0.0015(5) 0.0013(5) 0.0009(5)
C13 0.0192(7) 0.0273(7) 0.0132(6) -0.0021(5) 0.0039(5) -0.0022(5)
C14 0.0227(7) 0.0209(7) 0.0143(6) -0.0018(5) -0.0004(5) -0.0005(5)
C15 0.0176(6) 0.0148(6) 0.0150(6) 0.0009(5) 0.0031(5) -0.0003(5)
C16 0.0310(18) 0.0239(19) 0.0174(11) 0.0150(16) -0.0016(12) 0.0002(10)
C17 0.0242(15) 0.0277(15) 0.0317(14) 0.0028(11) 0.0015(11) 0.0114(11)
C18 0.0327(14) 0.0422(17) 0.0365(17) -0.0049(12) -0.0162(13) 0.0200(13)
C16A 0.022(3) 0.019(3) 0.028(3) 0.003(2) -0.003(2) 0.002(2)
C17A 0.032(3) 0.029(3) 0.027(2) 0.010(2) -0.002(2) 0.007(2)
C18A 0.022(2) 0.027(2) 0.044(3) 0.0003(19) 0.001(2) 0.015(2)

loop_
_atom_type_symbol
_atom_type_description
_atom_type_scat_dispersion_real
_atom_type_scat_dispersion_imag
_atom_type_scat_source
C C 0.0033 0.0016 'International Tables Vol C Tables 4.2.6.8 and 6.1.1.4'
H H 0.0000 0.0000 'International Tables Vol C Tables 4.2.6.8 and 6.1.1.4'
N N 0.0061 0.0033 'International Tables Vol C Tables 4.2.6.8 and 6.1.1.4'
O O 0.0106 0.0060 'International Tables Vol C Tables 4.2.6.8 and 6.1.1.4'

loop_
_geom_angle_atom_site_label_1
_geom_angle_atom_site_label_2
_geom_angle_atom_site_label_3
_geom_angle_site_symmetry_1
_geom_angle_site_symmetry_3
_geom_angle
_geom_angle_publ_flag
C7 N1 C8 . . 120.59(11) ?
C7 N1 H1A . . 121.2(11) ?
C8 N1 H1A . . 118.2(11) ?
C11 N2 C12 . . 120.85(11) ?
C11 N2 H2A . . 120.0(11) ?
C12 N2 H2A . . 118.2(11) ?
C15 N3 C16 . . 122.3(2) ?
C15 N3 C16A . . 119.6(5) ?
C15 N3 H3A . . 119.2(12) ?
C16 N3 H3A . . 117.3(12) ?
C16A N3 H3A . . 121.2(13) ?
C2 C1 C6 . . 119.55(12) ?
C2 C1 C7 . . 122.69(12) ?
C6 C1 C7 . . 117.28(11) ?
C1 C2 C3 . . 119.91(12) ?
C1 C2 H2 . . 120.0 ?
C3 C2 H2 . . 120.0 ?
C4 C3 C2 . . 120.12(12) ?
C4 C3 C11 . . 121.33(11) ?
C2 C3 C11 . . 118.02(12) ?
C3 C4 C5 . . 120.37(12) ?
C3 C4 H4 . . 119.8 ?
C5 C4 H4 . . 119.8 ?
C6 C5 C4 . . 119.21(12) ?
C6 C5 C15 . . 121.63(12) ?
C4 C5 C15 . . 118.51(11) ?
C5 C6 C1 . . 120.82(12) ?
C5 C6 H6 . . 119.6 ?
C1 C6 H6 . . 119.6 ?
O1 C7 N1 . . 122.67(12) ?
O1 C7 C1 . . 119.86(12) ?
N1 C7 C1 . . 117.43(11) ?
N1 C8 C10 . . 118.44(12) ?
N1 C8 C9 . . 120.37(12) ?
C10 C8 C9 . . 60.20(10) ?
N1 C8 H8 . . 115.5 ?
C10 C8 H8 . . 115.5 ?
C9 C8 H8 . . 115.5 ?
C10 C9 C8 . . 59.51(10) ?
C10 C9 H9A . . 117.8 ?
C8 C9 H9A . . 117.8 ?
C10 C9 H9B . . 117.8 ?
C8 C9 H9B . . 117.8 ?
H9A C9 H9B . . 115.0 ?
C8 C10 C9 . . 60.29(10) ?
C8 C10 H10A . . 117.7 ?
C9 C10 H10A . . 117.7 ?
C8 C10 H10B . . 117.7 ?
C9 C10 H10B . . 117.7 ?
H10A C10 H10B . . 114.9 ?
O2 C11 N2 . . 122.73(12) ?
O2 C11 C3 . . 120.18(11) ?
N2 C11 C3 . . 117.07(11) ?
N2 C12 C13 . . 117.52(11) ?
N2 C12 C14 . . 119.02(11) ?
C13 C12 C14 . . 60.53(9) ?
N2 C12 H12 . . 116.1 ?
C13 C12 H12 . . 116.1 ?
C14 C12 H12 . . 116.1 ?
C12 C13 C14 . . 60.15(9) ?
C12 C13 H13A . . 117.8 ?
C14 C13 H13A . . 117.8 ?
C12 C13 H13B . . 117.8 ?
C14 C13 H13B . . 117.8 ?
H13A C13 H13B . . 114.9 ?
C12 C14 C13 . . 59.32(9) ?
C12 C14 H14A . . 117.8 ?
C13 C14 H14A . . 117.8 ?
C12 C14 H14B . . 117.8 ?
C13 C14 H14B . . 117.8 ?
H14A C14 H14B . . 115.0 ?
O3 C15 N3 . . 123.22(13) ?
O3 C15 C5 . . 119.98(12) ?
N3 C15 C5 . . 116.73(11) ?
N3 C16 C17 . . 117.2(4) ?
N3 C16 C18 . . 120.4(4) ?
C17 C16 C18 . . 59.9(2) ?
N3 C16 H16 . . 115.9 ?
C17 C16 H16 . . 115.9 ?
C18 C16 H16 . . 115.9 ?
C18 C17 C16 . . 60.1(2) ?
C18 C17 H17A . . 117.8 ?
C16 C17 H17A . . 117.8 ?
C18 C17 H17B . . 117.8 ?
C16 C17 H17B . . 117.8 ?
H17A C17 H17B . . 114.9 ?
C17 C18 C16 . . 60.0(2) ?
C17 C18 H18A . . 117.8 ?
C16 C18 H18A . . 117.8 ?
C17 C18 H18B . . 117.8 ?
C16 C18 H18B . . 117.8 ?
H18A C18 H18B . . 114.9 ?
N3 C16A C17A . . 119.3(12) ?
N3 C16A C18A . . 116.1(9) ?
C17A C16A C18A . . 59.6(4) ?
N3 C16A H16A . . 116.6 ?
C17A C16A H16A . . 116.6 ?
C18A C16A H16A . . 116.6 ?
C18A C17A C16A . . 60.3(4) ?
C18A C17A H17C . . 117.7 ?
C16A C17A H17C . . 117.7 ?
C18A C17A H17D . . 117.7 ?
C16A C17A H17D . . 117.7 ?
H17C C17A H17D . . 114.9 ?
C17A C18A C16A . . 60.1(4) ?
C17A C18A H18C . . 117.8 ?
C16A C18A H18C . . 117.8 ?
C17A C18A H18D . . 117.8 ?
C16A C18A H18D . . 117.8 ?
H18C C18A H18D . . 114.9 ?

loop_
_geom_bond_atom_site_label_1
_geom_bond_atom_site_label_2
_geom_bond_site_symmetry_2
_geom_bond_distance
_geom_bond_publ_flag
O1 C7 . 1.2400(16) ?
O2 C11 . 1.2321(16) ?
O3 C15 . 1.2337(16) ?
N1 C7 . 1.3334(17) ?
N1 C8 . 1.4369(16) ?
N1 H1A . 0.897(9) ?
N2 C11 . 1.3361(16) ?
N2 C12 . 1.4381(16) ?
N2 H2A . 0.893(9) ?
N3 C15 . 1.3346(17) ?
N3 C16 . 1.437(6) ?
N3 C16A . 1.467(15) ?
N3 H3A . 0.891(9) ?
C1 C2 . 1.3903(18) ?
C1 C6 . 1.3948(18) ?
C1 C7 . 1.5010(17) ?
C2 C3 . 1.3921(18) ?
C2 H2 . 0.9500 ?
C3 C4 . 1.3899(18) ?
C3 C11 . 1.4996(18) ?
C4 C5 . 1.3921(18) ?
C4 H4 . 0.9500 ?
C5 C6 . 1.3889(18) ?
C5 C15 . 1.5026(18) ?
C6 H6 . 0.9500 ?
C8 C10 . 1.4854(19) ?
C8 C9 . 1.497(2) ?
C8 H8 . 1.0000 ?
C9 C10 . 1.496(2) ?
C9 H9A . 0.9900 ?
C9 H9B . 0.9900 ?
C10 H10A . 0.9900 ?
C10 H10B . 0.9900 ?
C12 C13 . 1.4896(18) ?
C12 C14 . 1.5023(19) ?
C12 H12 . 1.0000 ?
C13 C14 . 1.5080(19) ?
C13 H13A . 0.9900 ?
C13 H13B . 0.9900 ?
C14 H14A . 0.9900 ?
C14 H14B . 0.9900 ?
C16 C17 . 1.481(5) ?
C16 C18 . 1.483(4) ?
C16 H16 . 1.0000 ?
C17 C18 . 1.479(4) ?
C17 H17A . 0.9900 ?
C17 H17B . 0.9900 ?
C18 H18A . 0.9900 ?
C18 H18B . 0.9900 ?
C16A C17A . 1.481(9) ?
C16A C18A . 1.483(8) ?
C16A H16A . 1.0000 ?
C17A C18A . 1.474(8) ?
C17A H17C . 0.9900 ?
C17A H17D . 0.9900 ?
C18A H18C . 0.9900 ?
C18A H18D . 0.9900 ?

loop_
_geom_hbond_atom_site_label_D
_geom_hbond_atom_site_label_H
_geom_hbond_atom_site_label_A
_geom_hbond_site_symmetry_D
_geom_hbond_site_symmetry_H
_geom_hbond_site_symmetry_A
_geom_hbond_distance_DH
_geom_hbond_distance_HA
_geom_hbond_distance_DA
_geom_hbond_angle_DHA
_geom_hbond_publ_flag
N1 H1A O3 . . 2_555 0.898(13) 1.964(13) 2.8471(15) 167.5(14) yes
N2 H2A O2 . . 1_655 0.892(11) 1.955(10) 2.8253(13) 165.0(15) yes
N3 H3A O1 . . 1_655 0.891(13) 2.043(12) 2.8937(14) 159.3(14) yes
C2 H2 O3 . . 2_555 0.95 2.58 3.3485(17) 139 yes
C14 H14A O1 . . 4_575 0.99 2.55 3.2839(17) 131 yes

loop_
_geom_torsion_atom_site_label_1
_geom_torsion_atom_site_label_2
_geom_torsion_atom_site_label_3
_geom_torsion_atom_site_label_4
_geom_torsion_site_symmetry_1
_geom_torsion_site_symmetry_2
_geom_torsion_site_symmetry_3
_geom_torsion_site_symmetry_4
_geom_torsion
_geom_torsion_publ_flag
C6 C1 C2 C3 . . . . -1.09(19) ?
C7 C1 C2 C3 . . . . -173.04(12) ?
C1 C2 C3 C4 . . . . 0.99(19) ?
C1 C2 C3 C11 . . . . 172.74(11) ?
C2 C3 C4 C5 . . . . 0.26(19) ?
C11 C3 C4 C5 . . . . -171.21(12) ?
C3 C4 C5 C6 . . . . -1.40(19) ?
C3 C4 C5 C15 . . . . 169.51(12) ?
C4 C5 C6 C1 . . . . 1.30(19) ?
C15 C5 C6 C1 . . . . -169.32(12) ?
C2 C1 C6 C5 . . . . -0.06(19) ?
C7 C1 C6 C5 . . . . 172.32(12) ?
C8 N1 C7 O1 . . . . -4.0(2) ?
C8 N1 C7 C1 . . . . 173.74(11) ?
C2 C1 C7 O1 . . . . 149.28(13) ?
C6 C1 C7 O1 . . . . -22.83(18) ?
C2 C1 C7 N1 . . . . -28.51(18) ?
C6 C1 C7 N1 . . . . 159.38(12) ?
C7 N1 C8 C10 . . . . -171.59(13) ?
C7 N1 C8 C9 . . . . 118.15(15) ?
N1 C8 C9 C10 . . . . 107.48(14) ?
N1 C8 C10 C9 . . . . -110.63(14) ?
C12 N2 C11 O2 . . . . -2.3(2) ?
C12 N2 C11 C3 . . . . 176.63(12) ?
C4 C3 C11 O2 . . . . 141.84(13) ?
C2 C3 C11 O2 . . . . -29.81(18) ?
C4 C3 C11 N2 . . . . -37.08(18) ?
C2 C3 C11 N2 . . . . 151.28(12) ?
C11 N2 C12 C13 . . . . -173.74(12) ?
C11 N2 C12 C14 . . . . -103.94(15) ?
N2 C12 C13 C14 . . . . 109.50(13) ?
N2 C12 C14 C13 . . . . -107.07(13) ?
C16 N3 C15 O3 . . . . -0.5(3) ?
C16A N3 C15 O3 . . . . -15.6(5) ?
C16 N3 C15 C5 . . . . 176.5(2) ?
C16A N3 C15 C5 . . . . 161.4(5) ?
C6 C5 C15 O3 . . . . 142.42(13) ?
C4 C5 C15 O3 . . . . -28.26(18) ?
C6 C5 C15 N3 . . . . -34.62(18) ?
C4 C5 C15 N3 . . . . 154.70(12) ?
C15 N3 C16 C17 . . . . -132.1(4) ?
C15 N3 C16 C18 . . . . 158.6(3) ?
N3 C16 C17 C18 . . . . -111.1(4) ?
N3 C16 C18 C17 . . . . 105.8(4) ?
C15 N3 C16A C17A . . . . -167.5(7) ?
C15 N3 C16A C18A . . . . 124.3(8) ?
N3 C16A C17A C18A . . . . -104.8(9) ?
N3 C16A C18A C17A . . . . 110.2(12) ?
